data_4504579
loop_
_publ_author_name
'An, Haiyan'
'Li, Yangguang'
'Xiao, Dongrong'
'Wang, Enbo'
'Sun, Chunyan'

_publ_section_title
;
 Self-Assembly of Extended High-Dimensional Architectures from
 Anderson-type Polyoxometalate Clusters
;
_journal_issue 5
_journal_name_full 'Crystal Growth &amp; Design'
_journal_page_first 1107
_journal_paper_doi 10.1021/cg050326p
_journal_volume 6
_journal_year 2006
_chemical_formula_sum 'C24 H44 I La2 Mo6 N5 O47'
_chemical_formula_weight 2135.00
_chemical_name_systematic
; 
 ? 
;
_space_group_IT_number 2
_symmetry_cell_setting triclinic
_symmetry_space_group_name_Hall '-P 1'
_symmetry_space_group_name_H-M 'P -1'
_atom_sites_solution_hydrogens geom
_atom_sites_solution_primary direct
_atom_sites_solution_secondary difmap
_audit_creation_method SHELXL-97
_cell_angle_alpha 103.72(3)
_cell_angle_beta 99.96(3)
_cell_angle_gamma 115.21(3)
_cell_formula_units_Z 1
_cell_length_a 10.544(2)
_cell_length_b 10.677(2)
_cell_length_c 14.528(3)
_cell_measurement_reflns_used 13485
_cell_measurement_temperature 293(2)
_cell_measurement_theta_max 27.48
_cell_measurement_theta_min 3.04
_cell_volume 1365.9(8)
_computing_cell_refinement 'RAPID AUTO'
_computing_data_collection 'RAPID AUTO'
_computing_data_reduction 'RAPID AUTO'
_computing_molecular_graphics 'Bruker SHELXTL'
_computing_publication_material 'Bruker SHELXTL'
_computing_structure_refinement 'SHELXL-97 (Sheldrick, 1997)'
_computing_structure_solution 'SHELXS-97 (Sheldrick, 1990)'
_diffrn_ambient_temperature 293(2)
_diffrn_detector_area_resol_mean '100x100 microns'
_diffrn_measured_fraction_theta_full 0.988
_diffrn_measured_fraction_theta_max 0.988
_diffrn_measurement_device_type 'Rigaku R-AXIS RAPID IP diffractomete'
_diffrn_measurement_method 'Oscillation scans'
_diffrn_radiation_monochromator graphite
_diffrn_radiation_source 'fine-focus sealed tube'
_diffrn_radiation_type MoK\a
_diffrn_radiation_wavelength 0.71073
_diffrn_reflns_av_R_equivalents 0.0486
_diffrn_reflns_av_sigmaI/netI 0.0653
_diffrn_reflns_limit_h_max 13
_diffrn_reflns_limit_h_min -13
_diffrn_reflns_limit_k_max 13
_diffrn_reflns_limit_k_min -13
_diffrn_reflns_limit_l_max 18
_diffrn_reflns_limit_l_min -18
_diffrn_reflns_number 13485
_diffrn_reflns_theta_full 27.48
_diffrn_reflns_theta_max 27.48
_diffrn_reflns_theta_min 3.04
_diffrn_standards_decay_% none
_diffrn_standards_interval_count none
_diffrn_standards_interval_time none
_diffrn_standards_number none
_exptl_absorpt_coefficient_mu 3.548
_exptl_absorpt_correction_T_max 0.677
_exptl_absorpt_correction_T_min 0.606
_exptl_absorpt_correction_type empirical
_exptl_absorpt_process_details 'ABSCOR by T.Higashi    8 March, 1995'
_exptl_crystal_colour colorless
_exptl_crystal_density_diffrn 2.596
_exptl_crystal_density_method 'not measured'
_exptl_crystal_description platelet
_exptl_crystal_F_000 1018
_exptl_crystal_size_max 0.18
_exptl_crystal_size_mid 0.12
_exptl_crystal_size_min 0.11
_refine_diff_density_max 1.486
_refine_diff_density_min -1.672
_refine_diff_density_rms 0.201
_refine_ls_extinction_method none
_refine_ls_goodness_of_fit_ref 1.027
_refine_ls_hydrogen_treatment mixed
_refine_ls_matrix_type full
_refine_ls_number_parameters 407
_refine_ls_number_reflns 6181
_refine_ls_number_restraints 21
_refine_ls_restrained_S_all 1.065
_refine_ls_R_factor_all 0.0426
_refine_ls_R_factor_gt 0.0352
_refine_ls_shift/su_max 0.034
_refine_ls_shift/su_mean 0.001
_refine_ls_structure_factor_coef Fsqd
_refine_ls_weighting_details 'calc w=1/[\s^2^(Fo^2^)+(0.0520P)^2^+0.0000P] where P=(Fo^2^+2Fc^2^)/3'
_refine_ls_weighting_scheme calc
_refine_ls_wR_factor_gt 0.0917
_refine_ls_wR_factor_ref 0.0954
_reflns_number_gt 5313
_reflns_number_total 6181
_reflns_threshold_expression >2sigma(I)
_cod_data_source_file cg050326psi20050711_085249.cif
_cod_data_source_block aa162c
_cod_depositor_comments
;
The following automatic conversions were performed:

'_symmetry_cell_setting' value 'Triclinic' changed to 'triclinic'
according to /home/saulius/struct/CIF-dictionaries/cif_core.dic
dictionary named 'cif_core.dic' version 2.4.1 from 2010-06-29.

Automatic conversion script
Id: cif_fix_values 1715 2011-07-08 13:25:40Z adriana 
;
_cod_original_cell_volume 1365.8(5)
_cod_original_sg_symbol_H-M P-1
_cod_database_code 4504579

loop_
_symmetry_equiv_pos_as_xyz
'x, y, z'
'-x, -y, -z'

loop_
_atom_site_label
_atom_site_type_symbol
_atom_site_fract_x
_atom_site_fract_y
_atom_site_fract_z
_atom_site_U_iso_or_equiv
_atom_site_adp_type
_atom_site_occupancy
_atom_site_symmetry_multiplicity
_atom_site_calc_flag
_atom_site_refinement_flags
I1 I 1.0000 0.0000 1.0000 0.00965(10) Uani 1 2 d S
Mo1 Mo 0.67059(4) -0.15447(5) 0.83793(3) 0.01209(10) Uani 1 1 d .
Mo2 Mo 0.80450(4) -0.36583(5) 0.89308(3) 0.01414(10) Uani 1 1 d .
Mo3 Mo 0.86320(4) 0.21027(5) 0.94286(3) 0.01182(10) Uani 1 1 d .
La1 La 0.55762(3) -0.21833(3) 0.530309(17) 0.01122(9) Uani 1 1 d .
O1 O 0.9688(4) 0.1527(4) 1.0694(2) 0.0129(7) Uani 1 1 d .
O2 O 0.9166(3) 0.0194(4) 0.8821(2) 0.0109(6) Uani 1 1 d .
O3 O 1.1913(3) 0.1471(4) 1.0177(2) 0.0124(7) Uani 1 1 d .
O4 O 0.6938(3) 0.0265(4) 0.9269(2) 0.0139(7) Uani 1 1 d .
O5 O 0.7392(4) -0.2904(4) 0.7976(2) 0.0150(7) Uani 1 1 d .
O6 O 0.9269(4) -0.3324(4) 1.0216(2) 0.0135(7) Uani 1 1 d .
O7 O 0.8174(4) 0.3212(4) 1.0190(3) 0.0216(8) Uani 1 1 d .
O8 O 0.8160(4) 0.2167(4) 0.8262(2) 0.0203(8) Uani 1 1 d .
O9 O 0.5100(4) -0.2641(4) 0.8542(2) 0.0200(8) Uani 1 1 d .
O10 O 0.6288(4) -0.1326(4) 0.7241(2) 0.0194(8) Uani 1 1 d .
O11 O 0.8454(5) -0.4789(5) 0.8141(3) 0.0264(9) Uani 1 1 d .
O12 O 0.6429(4) -0.4756(5) 0.9068(3) 0.0265(9) Uani 1 1 d .
O13 O 0.4041(4) -0.1025(4) 0.5688(2) 0.0183(7) Uani 1 1 d .
O14 O 0.4564(4) 0.1328(4) 0.6152(2) 0.0202(8) Uani 1 1 d .
O15 O 0.3798(4) -0.4171(4) 0.5843(2) 0.0202(8) Uani 1 1 d .
O16 O 0.4666(4) -0.5708(4) 0.5991(2) 0.0190(8) Uani 1 1 d .
O17 O 0.0775(10) -0.3690(11) 0.4844(7) 0.039(2) Uani 0.50 1 d PDU
O18 O -0.0371(10) -0.4304(13) 0.5882(7) 0.048(3) Uani 0.50 1 d PDU
O19 O 0.0595(16) -0.3884(17) 0.5385(9) 0.066(4) Uani 0.50 1 d PDU
C1 C 0.4590(6) 0.1393(7) 0.9031(4) 0.0239(12) Uani 1 1 d .
H1A H 0.5028 0.2253 0.9586 0.029 Uiso 1 1 calc R
C2 C 0.4813(5) 0.1457(6) 0.8134(3) 0.0159(10) Uani 1 1 d .
H2A H 0.5399 0.2356 0.8074 0.019 Uiso 1 1 calc R
C3 C 0.4145(5) 0.0152(6) 0.7319(3) 0.0151(9) Uani 1 1 d .
C4 C 0.3299(6) -0.1181(7) 0.7431(4) 0.0253(12) Uani 1 1 d .
H4A H 0.2857 -0.2066 0.6897 0.030 Uiso 1 1 calc R
C5 C 0.3130(7) -0.1162(7) 0.8347(4) 0.0306(13) Uani 1 1 d .
H5A H 0.2577 -0.2042 0.8442 0.037 Uiso 1 1 calc R
C6 C 0.4268(5) 0.0161(6) 0.6296(3) 0.0140(10) Uani 1 1 d .
C7 C 0.1333(6) -0.5404(7) 0.7734(4) 0.0240(12) Uani 1 1 d .
H7A H 0.0596 -0.5166 0.7806 0.029 Uiso 1 1 calc R
C8 C 0.1994(6) -0.5115(6) 0.7025(3) 0.0206(11) Uani 1 1 d .
H8A H 0.1726 -0.4651 0.6623 0.025 Uiso 1 1 calc R
C9 C 0.3071(5) -0.5512(5) 0.6898(3) 0.0138(9) Uani 1 1 d .
C10 C 0.3400(6) -0.6242(7) 0.7485(4) 0.0245(12) Uani 1 1 d .
H10A H 0.4060 -0.6583 0.7384 0.029 Uiso 1 1 calc R
C11 C 0.2764(7) -0.6465(8) 0.8212(4) 0.0326(14) Uani 1 1 d .
H11A H 0.3024 -0.6914 0.8630 0.039 Uiso 1 1 calc R
C12 C 0.3906(5) -0.5087(6) 0.6176(3) 0.0142(10) Uani 1 1 d .
N1 N 0.3756(5) 0.0113(6) 0.9099(3) 0.0236(10) Uani 1 1 d .
H1B H 0.3607 0.0098 0.9661 0.028 Uiso 1 1 calc R
N2 N 0.1757(5) -0.6032(6) 0.8321(3) 0.0221(10) Uani 1 1 d .
H2B H 0.1371 -0.6166 0.8789 0.027 Uiso 1 1 calc R
N3 N -0.0065(15) -0.4737(13) 0.5128(9) 0.035(3) Uiso 0.50 1 d PD
OW1 O 0.7276(4) 0.0704(4) 0.6161(2) 0.0235(8) Uani 1 1 d .
OW2 O 0.7282(4) -0.3103(5) 0.6048(2) 0.0212(8) Uani 1 1 d .
OW3 O 0.2897(4) -0.3656(6) 0.4009(3) 0.0337(11) Uani 1 1 d .
OW4 O 0.7996(4) -0.1280(5) 0.4891(3) 0.0271(9) Uani 1 1 d .
OW5 O 0.9315(4) 0.1150(5) 0.4350(3) 0.0340(10) Uani 1 1 d .
OW6A O 1.0235(12) 0.0439(14) 0.7171(7) 0.055(3) Uani 0.50 1 d P
OW6B O 1.0611(15) -0.0564(19) 0.7560(7) 0.070(4) Uani 0.50 1 d P

loop_
_atom_site_aniso_label
_atom_site_aniso_U_11
_atom_site_aniso_U_22
_atom_site_aniso_U_33
_atom_site_aniso_U_23
_atom_site_aniso_U_13
_atom_site_aniso_U_12
I1 0.01094(19) 0.0096(2) 0.00778(17) 0.00297(15) 0.00213(14) 0.00482(16)
Mo1 0.01304(19) 0.0128(2) 0.00835(17) 0.00339(15) 0.00131(14) 0.00548(16)
Mo2 0.0172(2) 0.0110(2) 0.01129(18) 0.00294(15) 0.00113(15) 0.00610(17)
Mo3 0.01441(19) 0.0126(2) 0.01055(18) 0.00522(15) 0.00443(14) 0.00759(16)
La1 0.01382(14) 0.01263(15) 0.00913(13) 0.00515(10) 0.00474(9) 0.00695(11)
O1 0.0184(16) 0.0129(17) 0.0107(14) 0.0032(13) 0.0061(12) 0.0104(14)
O2 0.0138(15) 0.0147(17) 0.0069(13) 0.0063(12) 0.0047(11) 0.0072(13)
O3 0.0112(15) 0.0118(17) 0.0128(14) 0.0037(13) 0.0022(12) 0.0052(13)
O4 0.0131(15) 0.0176(18) 0.0108(14) 0.0045(13) 0.0047(12) 0.0074(14)
O5 0.0202(17) 0.0114(17) 0.0099(14) 0.0010(13) 0.0011(12) 0.0073(14)
O6 0.0182(16) 0.0137(17) 0.0107(14) 0.0066(13) 0.0058(12) 0.0078(14)
O7 0.0263(19) 0.019(2) 0.0238(17) 0.0047(15) 0.0074(15) 0.0160(16)
O8 0.0257(18) 0.020(2) 0.0151(16) 0.0069(14) 0.0025(14) 0.0124(16)
O9 0.0145(16) 0.020(2) 0.0208(16) 0.0067(15) 0.0055(13) 0.0049(15)
O10 0.0252(18) 0.022(2) 0.0118(15) 0.0036(14) 0.0017(13) 0.0151(16)
O11 0.041(2) 0.023(2) 0.0173(17) 0.0041(15) 0.0028(16) 0.0211(19)
O12 0.0173(17) 0.025(2) 0.0288(19) 0.0120(17) 0.0013(15) 0.0040(16)
O13 0.0234(17) 0.0176(19) 0.0146(15) 0.0047(14) 0.0065(13) 0.0110(15)
O14 0.0308(19) 0.024(2) 0.0179(16) 0.0147(15) 0.0133(14) 0.0182(17)
O15 0.0246(18) 0.021(2) 0.0208(16) 0.0130(15) 0.0123(14) 0.0110(16)
O16 0.0231(17) 0.0170(18) 0.0164(16) 0.0056(14) 0.0103(14) 0.0080(15)
O17 0.030(4) 0.046(6) 0.037(4) 0.008(4) 0.016(4) 0.018(4)
O18 0.037(5) 0.049(6) 0.055(5) 0.015(4) 0.005(4) 0.022(4)
O19 0.076(7) 0.065(8) 0.057(6) 0.017(6) -0.002(5) 0.047(6)
C1 0.025(3) 0.034(3) 0.017(2) 0.008(2) 0.007(2) 0.018(2)
C2 0.019(2) 0.019(3) 0.014(2) 0.0111(19) 0.0061(18) 0.011(2)
C3 0.020(2) 0.021(3) 0.016(2) 0.0145(19) 0.0139(18) 0.012(2)
C4 0.033(3) 0.024(3) 0.020(2) 0.004(2) 0.012(2) 0.015(2)
C5 0.043(3) 0.030(3) 0.029(3) 0.022(3) 0.020(3) 0.018(3)
C6 0.017(2) 0.022(3) 0.0067(18) 0.0069(18) 0.0047(16) 0.012(2)
C7 0.022(2) 0.026(3) 0.025(3) 0.008(2) 0.008(2) 0.013(2)
C8 0.026(3) 0.023(3) 0.017(2) 0.009(2) 0.0058(19) 0.014(2)
C9 0.016(2) 0.011(2) 0.0122(19) 0.0062(17) 0.0070(17) 0.0032(19)
C10 0.027(3) 0.034(3) 0.024(2) 0.017(2) 0.011(2) 0.021(3)
C11 0.041(3) 0.045(4) 0.024(3) 0.017(3) 0.011(2) 0.028(3)
C12 0.017(2) 0.013(2) 0.0074(18) 0.0007(17) -0.0001(17) 0.0057(19)
N1 0.031(2) 0.035(3) 0.0147(19) 0.0143(19) 0.0148(18) 0.019(2)
N2 0.026(2) 0.027(3) 0.019(2) 0.0130(18) 0.0170(17) 0.011(2)
OW1 0.0296(19) 0.0147(19) 0.0204(17) 0.0058(15) 0.0062(15) 0.0065(16)
OW2 0.0280(19) 0.026(2) 0.0170(16) 0.0099(15) 0.0078(14) 0.0177(17)
OW3 0.0163(17) 0.050(3) 0.0147(16) 0.0009(18) 0.0018(14) 0.0053(18)
OW4 0.0202(18) 0.035(2) 0.039(2) 0.0219(18) 0.0175(16) 0.0163(18)
OW5 0.029(2) 0.040(3) 0.042(2) 0.022(2) 0.0150(18) 0.019(2)
OW6A 0.058(6) 0.054(7) 0.039(5) 0.009(5) 0.022(5) 0.017(6)
OW6B 0.096(9) 0.143(14) 0.044(5) 0.056(7) 0.054(6) 0.099(10)

loop_
_atom_type_symbol
_atom_type_description
_atom_type_scat_dispersion_real
_atom_type_scat_dispersion_imag
_atom_type_scat_source
C C 0.0033 0.0016 'International Tables Vol C Tables 4.2.6.8 and 6.1.1.4'
H H 0.0000 0.0000 'International Tables Vol C Tables 4.2.6.8 and 6.1.1.4'
N N 0.0061 0.0033 'International Tables Vol C Tables 4.2.6.8 and 6.1.1.4'
O O 0.0106 0.0060 'International Tables Vol C Tables 4.2.6.8 and 6.1.1.4'
Mo Mo -1.6832 0.6857 'International Tables Vol C Tables 4.2.6.8 and 6.1.1.4'
I I -0.4742 1.8119 'International Tables Vol C Tables 4.2.6.8 and 6.1.1.4'
La La -0.2871 2.4523 'International Tables Vol C Tables 4.2.6.8 and 6.1.1.4'

loop_
_geom_angle_atom_site_label_1
_geom_angle_atom_site_label_2
_geom_angle_atom_site_label_3
_geom_angle
_geom_angle_site_symmetry_1
_geom_angle_site_symmetry_3
O3 I1 O3 180.000(1) 2_757 .
O3 I1 O2 86.49(15) 2_757 .
O3 I1 O2 93.51(15) . .
O3 I1 O2 93.51(15) 2_757 2_757
O3 I1 O2 86.49(15) . 2_757
O2 I1 O2 180.000(2) . 2_757
O3 I1 O1 87.34(15) 2_757 2_757
O3 I1 O1 92.66(15) . 2_757
O2 I1 O1 93.37(15) . 2_757
O2 I1 O1 86.63(14) 2_757 2_757
O3 I1 O1 92.66(15) 2_757 .
O3 I1 O1 87.34(15) . .
O2 I1 O1 86.63(14) . .
O2 I1 O1 93.37(15) 2_757 .
O1 I1 O1 180.00(18) 2_757 .
O9 Mo1 O10 107.99(18) . .
O9 Mo1 O5 101.33(18) . .
O10 Mo1 O5 97.11(16) . .
O9 Mo1 O4 94.11(17) . .
O10 Mo1 O4 100.31(16) . .
O5 Mo1 O4 151.86(13) . .
O9 Mo1 O3 92.16(15) . 2_757
O10 Mo1 O3 159.37(15) . 2_757
O5 Mo1 O3 73.99(13) . 2_757
O4 Mo1 O3 82.13(13) . 2_757
O9 Mo1 O2 157.69(13) . .
O10 Mo1 O2 92.82(15) . .
O5 Mo1 O2 83.47(14) . .
O4 Mo1 O2 73.80(13) . .
O3 Mo1 O2 68.00(12) 2_757 .
O12 Mo2 O11 106.6(2) . .
O12 Mo2 O6 95.85(17) . .
O11 Mo2 O6 101.70(16) . .
O12 Mo2 O5 100.92(17) . .
O11 Mo2 O5 96.81(16) . .
O6 Mo2 O5 150.26(15) . .
O12 Mo2 O1 157.66(16) . 2_757
O11 Mo2 O1 94.61(17) . 2_757
O6 Mo2 O1 72.67(14) . 2_757
O5 Mo2 O1 82.89(14) . 2_757
O12 Mo2 O3 92.96(18) . 2_757
O11 Mo2 O3 159.16(18) . 2_757
O6 Mo2 O3 82.81(13) . 2_757
O5 Mo2 O3 72.02(13) . 2_757
O1 Mo2 O3 67.06(12) 2_757 2_757
O7 Mo3 O8 107.50(18) . .
O7 Mo3 O6 101.77(17) . 2_757
O8 Mo3 O6 98.13(16) . 2_757
O7 Mo3 O4 95.53(17) . .
O8 Mo3 O4 99.49(17) . .
O6 Mo3 O4 150.25(15) 2_757 .
O7 Mo3 O1 94.84(15) . .
O8 Mo3 O1 157.40(15) . .
O6 Mo3 O1 73.41(14) 2_757 .
O4 Mo3 O1 81.23(14) . .
O7 Mo3 O2 159.55(16) . .
O8 Mo3 O2 91.26(15) . .
O6 Mo3 O2 83.00(14) 2_757 .
O4 Mo3 O2 72.86(13) . .
O1 Mo3 O2 67.20(11) . .
O16 La1 O13 137.63(12) 2_646 .
O16 La1 O14 80.14(12) 2_646 2_656
O13 La1 O14 82.43(12) . 2_656
O16 La1 OW4 73.58(13) 2_646 .
O13 La1 OW4 133.06(14) . .
O14 La1 OW4 68.22(13) 2_656 .
O16 La1 O15 84.03(12) 2_646 .
O13 La1 O15 82.52(13) . .
O14 La1 O15 136.31(12) 2_656 .
OW4 La1 O15 143.49(14) . .
O16 La1 OW2 70.60(12) 2_646 .
O13 La1 OW2 144.11(11) . .
O14 La1 OW2 131.08(11) 2_656 .
OW4 La1 OW2 66.38(13) . .
O15 La1 OW2 79.24(12) . .
O16 La1 O10 134.12(13) 2_646 .
O13 La1 O10 76.63(11) . .
O14 La1 O10 143.95(13) 2_656 .
OW4 La1 O10 106.33(13) . .
O15 La1 O10 69.56(12) . .
OW2 La1 O10 68.11(11) . .
O16 La1 OW3 70.01(14) 2_646 .
O13 La1 OW3 67.67(13) . .
O14 La1 OW3 67.77(14) 2_656 .
OW4 La1 OW3 126.31(12) . .
O15 La1 OW3 68.56(13) . .
OW2 La1 OW3 130.84(15) . .
O10 La1 OW3 127.36(12) . .
O16 La1 OW1 140.78(12) 2_646 .
O13 La1 OW1 70.44(12) . .
O14 La1 OW1 77.97(13) 2_656 .
OW4 La1 OW1 68.20(13) . .
O15 La1 OW1 133.26(11) . .
OW2 La1 OW1 100.89(13) . .
O10 La1 OW1 67.53(13) . .
OW3 La1 OW1 128.25(15) . .
I1 O1 Mo3 103.54(13) . .
I1 O1 Mo2 102.92(14) . 2_757
Mo3 O1 Mo2 90.37(13) . 2_757
I1 O2 Mo1 102.47(15) . .
I1 O2 Mo3 102.63(13) . .
Mo1 O2 Mo3 90.53(12) . .
I1 O3 Mo1 103.04(15) . 2_757
I1 O3 Mo2 102.69(14) . 2_757
Mo1 O3 Mo2 90.14(11) 2_757 2_757
Mo3 O4 Mo1 117.51(16) . .
Mo1 O5 Mo2 119.24(16) . .
Mo3 O6 Mo2 118.62(17) 2_757 .
Mo1 O10 La1 153.6(2) . .
C6 O13 La1 135.3(3) . .
C6 O14 La1 137.7(3) . 2_656
C12 O15 La1 132.8(3) . .
C12 O16 La1 138.0(3) . 2_646
O19 O17 N3 37.8(10) . .
N3 O18 O19 36.6(7) . .
N3 O19 O17 100.1(17) . .
N3 O19 O18 65.1(14) . .
O17 O19 O18 148.3(16) . .
N3 O19 N3 26.9(15) . 2_546
O17 O19 N3 87.3(13) . 2_546
O18 O19 N3 88.1(14) . 2_546
N1 C1 C2 119.6(5) . .
C1 C2 C3 118.8(5) . .
C4 C3 C2 119.6(4) . .
C4 C3 C6 119.1(4) . .
C2 C3 C6 121.2(5) . .
C5 C4 C3 118.5(5) . .
N1 C5 C4 120.0(6) . .
O14 C6 O13 127.3(4) . .
O14 C6 C3 116.0(4) . .
O13 C6 C3 116.7(5) . .
N2 C7 C8 119.2(5) . .
C9 C8 C7 120.3(5) . .
C8 C9 C10 118.0(5) . .
C8 C9 C12 121.1(5) . .
C10 C9 C12 120.9(5) . .
C11 C10 C9 120.3(5) . .
N2 C11 C10 119.4(6) . .
O15 C12 O16 126.8(5) . .
O15 C12 C9 117.4(4) . .
O16 C12 C9 115.9(5) . .
C1 N1 C5 123.5(5) . .
C7 N2 C11 122.6(5) . .
O19 N3 N3 120(3) . 2_546
O19 N3 O18 78.3(15) . .
N3 N3 O18 144(3) 2_546 .
O19 N3 O17 42.1(12) . .
N3 N3 O17 96(2) 2_546 .
O18 N3 O17 114.9(11) . .
O19 N3 O19 153.1(15) . 2_546
N3 N3 O19 33.0(17) 2_546 2_546
O18 N3 O19 123.4(15) . 2_546
O17 N3 O19 121.6(10) . 2_546

loop_
_geom_bond_atom_site_label_1
_geom_bond_atom_site_label_2
_geom_bond_distance
_geom_bond_site_symmetry_2
I1 O3 1.879(3) 2_757
I1 O3 1.879(3) .
I1 O2 1.885(3) .
I1 O2 1.885(3) 2_757
I1 O1 1.890(3) 2_757
I1 O1 1.890(3) .
Mo1 O9 1.695(4) .
Mo1 O10 1.733(3) .
Mo1 O5 1.900(4) .
Mo1 O4 1.941(4) .
Mo1 O3 2.301(3) 2_757
Mo1 O2 2.311(3) .
Mo2 O12 1.687(4) .
Mo2 O11 1.708(4) .
Mo2 O6 1.934(3) .
Mo2 O5 1.928(4) .
Mo2 O1 2.348(4) 2_757
Mo2 O3 2.364(4) 2_757
Mo3 O7 1.706(4) .
Mo3 O8 1.709(3) .
Mo3 O6 1.922(3) 2_757
Mo3 O4 1.936(4) .
Mo3 O1 2.325(3) .
Mo3 O2 2.355(4) .
La1 O16 2.450(4) 2_646
La1 O13 2.481(4) .
La1 O14 2.500(4) 2_656
La1 OW4 2.550(4) .
La1 O15 2.558(4) .
La1 OW2 2.589(4) .
La1 O10 2.605(3) .
La1 OW3 2.639(4) .
La1 OW1 2.639(4) .
O1 Mo2 2.348(4) 2_757
O3 Mo1 2.301(3) 2_757
O3 Mo2 2.364(3) 2_757
O6 Mo3 1.922(3) 2_757
O13 C6 1.256(6) .
O14 C6 1.228(7) .
O14 La1 2.500(4) 2_656
O15 C12 1.227(7) .
O16 C12 1.263(6) .
O16 La1 2.450(4) 2_646
O17 O19 0.889(15) .
O17 N3 1.305(14) .
O18 N3 1.235(12) .
O18 O19 1.333(19) .
O19 N3 0.813(13) .
O19 N3 1.29(2) 2_546
C1 N1 1.312(8) .
C1 C2 1.375(7) .
C2 C3 1.390(7) .
C3 C4 1.388(8) .
C3 C6 1.516(6) .
C4 C5 1.369(7) .
C5 N1 1.327(8) .
C7 N2 1.331(8) .
C7 C8 1.363(7) .
C8 C9 1.395(7) .
C9 C10 1.378(8) .
C9 C12 1.513(6) .
C10 C11 1.360(8) .
C11 N2 1.345(8) .
N3 N3 0.68(2) 2_546
N3 O19 1.29(2) 2_546
OW6A OW6B 1.482(19) .
